data_4320572
loop_
_publ_author_name
'Bao-Qing Ma'
'Hao-Ling Sun'
'Song Gao'
'Guang-Xian Xu'

_publ_section_title
;
 Variable Dimensionality from Mononuclear and Trinuclear to One and Two
 Dimensions: A Series of Copper(II) Compounds with 4,4'-Dipyridine Dioxide
;
_journal_name_full 'Inorganic Chemistry'
_journal_page_first 6247
_journal_page_last 6253
_journal_paper_doi 10.1021/ic0104712
_journal_volume 40
_journal_year 2001
_chemical_formula_sum 'C30 H28 Cl2 Cu N6 O14'
_chemical_formula_weight 831.02
_chemical_name_systematic
;
   ?
;
_space_group_IT_number 13
_symmetry_cell_setting monoclinic
_symmetry_space_group_name_Hall '-P 2yac'
_symmetry_space_group_name_H-M 'P 1 2/n 1'
_atom_sites_solution_hydrogens geom
_atom_sites_solution_primary direct
_atom_sites_solution_secondary difmap
_audit_creation_method SHELXL-97
_cell_angle_alpha 90.00
_cell_angle_beta 97.2546(18)
_cell_angle_gamma 90.00
_cell_formula_units_Z 2
_cell_length_a 6.8319(2)
_cell_length_b 11.0582(3)
_cell_length_c 21.9995(7)
_cell_measurement_temperature 293(2)
_cell_volume 1648.72(8)
_computing_cell_refinement 'Denzo & Scalepack'
_computing_data_collection 'Nonius Kappa CCD'
_computing_data_reduction Maxus
_computing_molecular_graphics 'Siemens SHELXTL-90'
_computing_publication_material 'Siemens SHELXL-97'
_computing_structure_refinement 'SHELXL-97 (Sheldrick, 1997)'
_computing_structure_solution 'SHELXS-97 (Sheldrick, 1990)'
_diffrn_ambient_temperature 293(2)
_diffrn_detector_area_resol_mean 0.71
_diffrn_measured_fraction_theta_full 0.997
_diffrn_measured_fraction_theta_max 0.997
_diffrn_measurement_device_type 'Nonius Kappa CCD'
_diffrn_measurement_method CCD
_diffrn_radiation_monochromator graphite
_diffrn_radiation_source 'fine-focus sealed tube'
_diffrn_radiation_type MoK\a
_diffrn_radiation_wavelength 0.71073
_diffrn_reflns_av_R_equivalents 0.0929
_diffrn_reflns_av_sigmaI/netI 0.0736
_diffrn_reflns_limit_h_max 8
_diffrn_reflns_limit_h_min -8
_diffrn_reflns_limit_k_max 14
_diffrn_reflns_limit_k_min -13
_diffrn_reflns_limit_l_max 28
_diffrn_reflns_limit_l_min -28
_diffrn_reflns_number 25359
_diffrn_reflns_theta_full 27.84
_diffrn_reflns_theta_max 27.84
_diffrn_reflns_theta_min 3.53
_exptl_absorpt_coefficient_mu 0.906
_exptl_absorpt_correction_T_max 0.894
_exptl_absorpt_correction_T_min 0.712
_exptl_absorpt_correction_type SORTAV
_exptl_crystal_colour blue
_exptl_crystal_density_diffrn 1.674
_exptl_crystal_density_method 'not measured'
_exptl_crystal_description prismatic
_exptl_crystal_F_000 850
_exptl_crystal_size_max 0.26
_exptl_crystal_size_mid 0.20
_exptl_crystal_size_min 0.14
_refine_diff_density_max 0.682
_refine_diff_density_min -0.636
_refine_diff_density_rms 0.096
_refine_ls_extinction_coef 0.0028(9)
_refine_ls_extinction_expression Fc^*^=kFc[1+0.001xFc^2^\l^3^/sin(2\q)]^-1/4^
_refine_ls_extinction_method SHELXL
_refine_ls_goodness_of_fit_ref 1.018
_refine_ls_hydrogen_treatment mixed
_refine_ls_matrix_type full
_refine_ls_number_parameters 249
_refine_ls_number_reflns 3904
_refine_ls_number_restraints 3
_refine_ls_restrained_S_all 1.018
_refine_ls_R_factor_all 0.1167
_refine_ls_R_factor_gt 0.0545
_refine_ls_shift/su_max 0.000
_refine_ls_shift/su_mean 0.000
_refine_ls_structure_factor_coef Fsqd
_refine_ls_weighting_details 'calc w=1/[\s^2^(Fo^2^)+(0.0619P)^2^+1.0426P] where P=(Fo^2^+2Fc^2^)/3'
_refine_ls_weighting_scheme calc
_refine_ls_wR_factor_gt 0.1199
_refine_ls_wR_factor_ref 0.1421
_reflns_number_gt 2243
_reflns_number_total 3904
_reflns_threshold_expression >2sigma(I)
_cod_data_source_file ic0104712_5.cif
_cod_data_source_block Compound5
_cod_depositor_comments
;
The following automatic conversions were performed:

'_symmetry_cell_setting' value 'Monoclinic' changed to 'monoclinic'
according to the built-in table from CIF Core dictionary named
'cif_core.dic' version 2.4.1 from 2010-06-29.

Automatic conversion script
Id: cif_fix_values 1646 2011-03-28 12:23:43Z adriana 
;
_cod_database_code 4320572

loop_
_symmetry_equiv_pos_as_xyz
'x, y, z'
'-x+1/2, y, -z+1/2'
'-x, -y, -z'
'x-1/2, -y, z-1/2'

loop_
_atom_site_label
_atom_site_type_symbol
_atom_site_fract_x
_atom_site_fract_y
_atom_site_fract_z
_atom_site_U_iso_or_equiv
_atom_site_adp_type
_atom_site_occupancy
_atom_site_symmetry_multiplicity
_atom_site_calc_flag
_atom_site_refinement_flags
_atom_site_disorder_assembly
_atom_site_disorder_group
Cu1 Cu 0.2500 0.22626(5) 0.2500 0.0468(3) Uani 1 2 d S . .
Cl1 Cl 0.67397(15) 0.64733(9) 0.11294(5) 0.0532(3) Uani 1 1 d . . .
O1 O 0.1370(4) 0.20832(19) 0.16365(10) 0.0452(7) Uani 1 1 d . . .
O2 O 0.6377(4) 1.0709(3) 0.11873(13) 0.0583(8) Uani 1 1 d . . .
O3 O 0.5915(5) 1.2331(4) 0.20597(17) 0.0889(12) Uani 1 1 d D . .
O4 O 0.5480(5) 0.6640(4) 0.05759(17) 0.1069(15) Uani 1 1 d . . .
O5 O 0.6310(5) 0.7281(3) 0.16039(18) 0.0883(11) Uani 1 1 d . . .
O6 O 0.8739(4) 0.6750(3) 0.10202(15) 0.0736(9) Uani 1 1 d . . .
O7 O 0.6634(4) 0.5257(2) 0.13391(15) 0.0692(9) Uani 1 1 d . . .
N1 N 0.1016(4) 0.2918(2) 0.11967(12) 0.0356(7) Uani 1 1 d . . .
N2 N 0.4650(5) 1.0492(3) 0.08576(14) 0.0457(8) Uani 1 1 d . . .
N3 N 0.2500 0.0463(3) 0.2500 0.0299(9) Uani 1 2 d S . .
N4 N 0.2500 -0.5939(3) 0.2500 0.0419(11) Uani 1 2 d S . .
C1 C -0.0713(5) 0.2875(3) 0.08402(16) 0.0407(9) Uani 1 1 d . . .
H1A H -0.1643 0.2295 0.0912 0.049 Uiso 1 1 calc R . .
C2 C -0.1122(5) 0.3681(3) 0.03680(16) 0.0424(9) Uani 1 1 d . . .
H2A H -0.2331 0.3636 0.0122 0.051 Uiso 1 1 calc R . .
C3 C 0.0207(5) 0.4551(3) 0.02500(15) 0.0351(8) Uani 1 1 d . . .
C4 C 0.1995(6) 0.4548(4) 0.06263(17) 0.0553(12) Uani 1 1 d . . .
H4D H 0.2956 0.5111 0.0559 0.066 Uiso 1 1 calc R . .
C5 C 0.2374(6) 0.3736(3) 0.10940(17) 0.0534(11) Uani 1 1 d . . .
H5B H 0.3582 0.3752 0.1342 0.064 Uiso 1 1 calc R . .
C6 C 0.4009(6) 1.1208(3) 0.03798(19) 0.0516(10) Uani 1 1 d . . .
H6B H 0.4799 1.1843 0.0278 0.062 Uiso 1 1 calc R . .
C7 C 0.2230(6) 1.1021(3) 0.00427(18) 0.0478(10) Uani 1 1 d . . .
H7B H 0.1836 1.1527 -0.0288 0.057 Uiso 1 1 calc R . .
C8 C 0.0983(5) 1.0095(3) 0.01779(16) 0.0354(8) Uani 1 1 d . . .
C9 C 0.1729(6) 0.9354(3) 0.06618(17) 0.0472(10) Uani 1 1 d . . .
H9A H 0.0982 0.8700 0.0765 0.057 Uiso 1 1 calc R . .
C10 C 0.3532(6) 0.9559(3) 0.09912(18) 0.0498(10) Uani 1 1 d . . .
H10A H 0.3987 0.9044 0.1312 0.060 Uiso 1 1 calc R . .
C11 C 0.0915(5) -0.0169(3) 0.22538(15) 0.0339(8) Uani 1 1 d . . .
H11A H -0.0191 0.0253 0.2079 0.041 Uiso 1 1 calc R . .
C12 C 0.0855(5) -0.1415(3) 0.22487(15) 0.0338(8) Uani 1 1 d . . .
H12A H -0.0282 -0.1814 0.2078 0.041 Uiso 1 1 calc R . .
C13 C 0.2500 -0.2077(3) 0.2500 0.0309(11) Uani 1 2 d S . .
C14 C 0.2500 -0.3419(4) 0.2500 0.0320(11) Uani 1 2 d S . .
C15 C 0.0757(5) -0.4076(3) 0.23857(17) 0.0395(9) Uani 1 1 d . . .
H15A H -0.0446 -0.3676 0.2311 0.047 Uiso 1 1 calc R . .
C16 C 0.0815(6) -0.5319(3) 0.23841(17) 0.0444(10) Uani 1 1 d . . .
H16A H -0.0363 -0.5744 0.2299 0.053 Uiso 1 1 calc R . .
H2 H 0.619(6) 1.167(2) 0.1801(17) 0.080 Uiso 1 1 d D . .
H1 H 0.650(7) 1.301(2) 0.1868(19) 0.080 Uiso 1 1 d D . .

loop_
_atom_site_aniso_label
_atom_site_aniso_U_11
_atom_site_aniso_U_22
_atom_site_aniso_U_33
_atom_site_aniso_U_23
_atom_site_aniso_U_13
_atom_site_aniso_U_12
Cu1 0.0873(5) 0.0124(3) 0.0329(4) 0.000 -0.0229(3) 0.000
Cl1 0.0594(7) 0.0481(6) 0.0497(6) 0.0067(5) -0.0020(5) -0.0024(5)
O1 0.0781(18) 0.0234(12) 0.0283(13) 0.0098(9) -0.0165(12) -0.0111(11)
O2 0.0510(17) 0.0615(18) 0.0591(18) -0.0036(14) -0.0062(14) -0.0117(14)
O3 0.067(2) 0.101(3) 0.092(3) -0.044(2) -0.0211(19) 0.026(2)
O4 0.084(2) 0.135(3) 0.088(3) 0.049(2) -0.046(2) -0.053(2)
O5 0.103(3) 0.069(2) 0.095(3) -0.010(2) 0.020(2) 0.0168(19)
O6 0.0554(19) 0.084(2) 0.080(2) 0.0116(18) 0.0029(16) -0.0168(16)
O7 0.078(2) 0.0472(17) 0.081(2) 0.0100(16) 0.0044(17) -0.0078(15)
N1 0.0593(19) 0.0209(14) 0.0236(14) 0.0055(11) -0.0060(13) -0.0055(13)
N2 0.0462(19) 0.0455(19) 0.0449(19) -0.0064(15) 0.0040(16) -0.0039(15)
N3 0.044(2) 0.0147(17) 0.028(2) 0.000 -0.0044(18) 0.000
N4 0.057(3) 0.0163(19) 0.046(3) 0.000 -0.020(2) 0.000
C1 0.046(2) 0.034(2) 0.040(2) 0.0103(16) -0.0028(17) -0.0090(16)
C2 0.042(2) 0.044(2) 0.039(2) 0.0169(17) -0.0062(16) -0.0063(17)
C3 0.046(2) 0.0290(18) 0.0281(18) 0.0050(14) -0.0036(16) -0.0073(15)
C4 0.063(3) 0.054(2) 0.044(2) 0.0259(19) -0.012(2) -0.030(2)
C5 0.059(2) 0.050(2) 0.044(2) 0.0224(18) -0.0221(19) -0.021(2)
C6 0.053(2) 0.044(2) 0.058(3) 0.008(2) 0.010(2) -0.0094(19)
C7 0.051(2) 0.043(2) 0.049(2) 0.0092(18) 0.0062(19) -0.0036(19)
C8 0.046(2) 0.0285(17) 0.0334(19) -0.0047(14) 0.0099(15) -0.0025(16)
C9 0.060(2) 0.038(2) 0.042(2) 0.0032(17) 0.0023(19) -0.0126(18)
C10 0.059(3) 0.047(2) 0.043(2) 0.0076(18) 0.002(2) -0.006(2)
C11 0.041(2) 0.0229(16) 0.0357(19) 0.0036(14) -0.0039(15) 0.0033(15)
C12 0.0372(19) 0.0189(15) 0.043(2) 0.0011(14) -0.0052(15) -0.0019(14)
C13 0.049(3) 0.011(2) 0.032(3) 0.000 0.004(2) 0.000
C14 0.044(3) 0.019(2) 0.031(3) 0.000 -0.004(2) 0.000
C15 0.0392(19) 0.0201(16) 0.056(2) 0.0054(16) -0.0082(17) 0.0006(15)
C16 0.050(2) 0.0181(17) 0.059(2) 0.0060(16) -0.0166(19) -0.0052(16)

loop_
_atom_type_symbol
_atom_type_description
_atom_type_scat_dispersion_real
_atom_type_scat_dispersion_imag
_atom_type_scat_source
C C 0.0033 0.0016 'International Tables Vol C Tables 4.2.6.8 and 6.1.1.4'
H H 0.0000 0.0000 'International Tables Vol C Tables 4.2.6.8 and 6.1.1.4'
N N 0.0061 0.0033 'International Tables Vol C Tables 4.2.6.8 and 6.1.1.4'
O O 0.0106 0.0060 'International Tables Vol C Tables 4.2.6.8 and 6.1.1.4'
Cl Cl 0.1484 0.1585 'International Tables Vol C Tables 4.2.6.8 and 6.1.1.4'
Cu Cu 0.3201 1.2651 'International Tables Vol C Tables 4.2.6.8 and 6.1.1.4'

loop_
_geom_angle_atom_site_label_1
_geom_angle_atom_site_label_2
_geom_angle_atom_site_label_3
_geom_angle
_geom_angle_site_symmetry_1
_geom_angle_site_symmetry_3
_geom_angle_publ_flag
O1 Cu1 O1 168.43(13) . 2 ?
O1 Cu1 N4 95.79(6) . 1_565 ?
O1 Cu1 N4 95.79(6) 2 1_565 ?
O1 Cu1 N3 84.21(6) . . ?
O1 Cu1 N3 84.21(6) 2 . ?
N4 Cu1 N3 180.000(1) 1_565 . ?
O4 Cl1 O7 110.6(2) . . ?
O4 Cl1 O5 112.9(3) . . ?
O7 Cl1 O5 109.2(2) . . ?
O4 Cl1 O6 108.3(2) . . ?
O7 Cl1 O6 109.89(19) . . ?
O5 Cl1 O6 105.9(2) . . ?
N1 O1 Cu1 129.92(18) . . ?
C1 N1 C5 120.5(3) . . ?
C1 N1 O1 117.8(3) . . ?
C5 N1 O1 121.6(3) . . ?
O2 N2 C10 120.8(3) . . ?
O2 N2 C6 120.1(3) . . ?
C10 N2 C6 119.1(3) . . ?
C11 N3 C11 117.3(4) . 2 ?
C11 N3 Cu1 121.34(18) . . ?
C11 N3 Cu1 121.34(18) 2 . ?
C16 N4 C16 118.3(4) 2 . ?
C16 N4 Cu1 120.87(19) 2 1_545 ?
C16 N4 Cu1 120.87(19) . 1_545 ?
N1 C1 C2 120.2(3) . . ?
C1 C2 C3 121.6(3) . . ?
C2 C3 C4 116.1(3) . . ?
C2 C3 C3 122.8(4) . 3_565 ?
C4 C3 C3 121.1(4) . 3_565 ?
C5 C4 C3 121.4(3) . . ?
N1 C5 C4 120.2(3) . . ?
N2 C6 C7 121.2(4) . . ?
C6 C7 C8 121.8(4) . . ?
C7 C8 C9 115.1(3) . . ?
C7 C8 C8 122.1(4) . 3_575 ?
C9 C8 C8 122.8(4) . 3_575 ?
C10 C9 C8 121.9(3) . . ?
N2 C10 C9 120.8(4) . . ?
N3 C11 C12 123.0(3) . . ?
C11 C12 C13 119.9(3) . . ?
C12 C13 C12 116.7(4) 2 . ?
C12 C13 C14 121.63(18) 2 . ?
C12 C13 C14 121.63(18) . . ?
C15 C14 C15 117.0(4) . 2 ?
C15 C14 C13 121.5(2) . . ?
C15 C14 C13 121.5(2) 2 . ?
C16 C15 C14 119.9(3) . . ?
N4 C16 C15 122.4(3) . . ?

loop_
_geom_bond_atom_site_label_1
_geom_bond_atom_site_label_2
_geom_bond_distance
_geom_bond_site_symmetry_2
_geom_bond_publ_flag
Cu1 O1 1.968(2) . ?
Cu1 O1 1.968(2) 2 ?
Cu1 N4 1.989(4) 1_565 ?
Cu1 N3 1.991(3) . ?
Cl1 O4 1.412(3) . ?
Cl1 O7 1.426(3) . ?
Cl1 O5 1.432(4) . ?
Cl1 O6 1.449(3) . ?
O1 N1 1.337(3) . ?
O2 N2 1.327(4) . ?
N1 C1 1.333(4) . ?
N1 C5 1.335(4) . ?
N2 C10 1.338(5) . ?
N2 C6 1.344(5) . ?
N3 C11 1.344(4) . ?
N3 C11 1.344(4) 2 ?
N4 C16 1.337(4) 2 ?
N4 C16 1.337(4) . ?
N4 Cu1 1.989(4) 1_545 ?
C1 C2 1.371(4) . ?
C2 C3 1.370(4) . ?
C3 C4 1.386(5) . ?
C3 C3 1.483(6) 3_565 ?
C4 C5 1.366(5) . ?
C6 C7 1.357(5) . ?
C7 C8 1.388(5) . ?
C8 C9 1.388(5) . ?
C8 C8 1.481(7) 3_575 ?
C9 C10 1.367(5) . ?
C11 C12 1.378(4) . ?
C12 C13 1.396(4) . ?
C13 C12 1.396(4) 2 ?
C13 C14 1.484(5) . ?
C14 C15 1.391(4) . ?
C14 C15 1.391(4) 2 ?
C15 C16 1.375(4) . ?
